data_2006782
loop_
_publ_author_name
'Mar\'ia Teresa Garland'
'Ricardo F. Baggio'
'Florence Berezovsky'
'Jean Sala Pala '

_publ_section_title
;
 A Chromium(III) 2,2'-Bipyrimidine (bipym) Complex,
 (Et~4~N)[Cr(NCS)~4~(bipym)]
;
_journal_issue 12
_journal_name_full 'Acta Crystallographica Section C'
_journal_page_first 1803
_journal_page_last 1805
_journal_paper_doi 10.1107/S0108270197010858
_journal_volume 53
_journal_year 1997
_chemical_formula_iupac '[(C2 H5)4 N] [Cr (N C S)4 (C8 H6 N4)]'
_chemical_formula_moiety 'Cr3+; ((NCS)1-)4; C8H6N4; (N(C2H5)4)1+ '
_chemical_formula_sum 'C20 H26 Cr N9 S4'
_chemical_formula_weight 572.74
_space_group_IT_number 11
_symmetry_cell_setting monoclinic
_symmetry_space_group_name_Hall '-P 2yb'
_symmetry_space_group_name_H-M 'P 1 21/m 1'
_audit_creation_method SHELXL
_cell_angle_alpha 90.00
_cell_angle_beta 103.48(2)
_cell_angle_gamma 90.00
_cell_formula_units_Z 2
_cell_length_a 8.870(2)
_cell_length_b 11.956(3)
_cell_length_c 13.699(3)
_cell_measurement_reflns_used 25
_cell_measurement_temperature 293(2)
_cell_measurement_theta_max 12.5
_cell_measurement_theta_min 7.5
_cell_volume 1412.8(6)
_computing_cell_refinement 'P3/P4-PC software'
_computing_data_collection 'P3/P4-PC software (Siemens, 1991)'
_computing_data_reduction 'XDISK SHELXTL/PC (Sheldrick, 1991)'
_computing_molecular_graphics 'XP SHELXTL/PC'
_computing_publication_material 'CIFTAB SHELXL93, PARST (Nardelli,1983)'
_computing_structure_refinement 'SHELXL93 (Sheldrick, 1993)'
_computing_structure_solution 'XS  SHELXTL/PC'
_diffrn_ambient_temperature 293(2)
_diffrn_measurement_device 'Siemens R3m'
_diffrn_measurement_method \q/2\q
_diffrn_radiation_monochromator graphite
_diffrn_radiation_source 'fine-focus sealed tube'
_diffrn_radiation_type MoK\a
_diffrn_radiation_wavelength 0.71073
_diffrn_reflns_av_R_equivalents 0.0206
_diffrn_reflns_av_sigmaI/netI 0.0372
_diffrn_reflns_limit_h_max 10
_diffrn_reflns_limit_h_min 0
_diffrn_reflns_limit_k_max 14
_diffrn_reflns_limit_k_min 0
_diffrn_reflns_limit_l_max 15
_diffrn_reflns_limit_l_min -11
_diffrn_reflns_number 2571
_diffrn_reflns_theta_max 25.05
_diffrn_reflns_theta_min 1.53
_diffrn_standards_decay_% <1
_diffrn_standards_interval_count 98
_diffrn_standards_number 2
_exptl_absorpt_coefficient_mu 0.726
_exptl_absorpt_correction_T_max 0.95
_exptl_absorpt_correction_T_min 0.80
_exptl_absorpt_correction_type '\y scan (XEMP SHELXTL/PC; Sheldrick, 1991)'
_exptl_crystal_colour Deep_red
_exptl_crystal_density_diffrn 1.346
_exptl_crystal_density_meas ?
_exptl_crystal_description Prism
_exptl_crystal_F_000 594
_exptl_crystal_size_max 0.30
_exptl_crystal_size_mid 0.10
_exptl_crystal_size_min 0.10
_refine_diff_density_max 0.325
_refine_diff_density_min -0.247
_refine_ls_extinction_method none
_refine_ls_goodness_of_fit_all 0.982
_refine_ls_goodness_of_fit_obs 0.999
_refine_ls_hydrogen_treatment nref
_refine_ls_matrix_type full
_refine_ls_number_parameters 172
_refine_ls_number_reflns 2423
_refine_ls_number_restraints 0
_refine_ls_restrained_S_all 1.131
_refine_ls_restrained_S_obs 0.999
_refine_ls_R_factor_all 0.0809
_refine_ls_R_factor_obs .0460
_refine_ls_shift/esd_max <0.001
_refine_ls_shift/esd_mean <0.001
_refine_ls_structure_factor_coef Fsqd
_refine_ls_weighting_details 'w = 1/[\s^2^(Fo^2^)+(0.0545P)^2^+0.9949P] where P=(Fo^2^+2Fc^2^)/3'
_refine_ls_weighting_scheme calc
_refine_ls_wR_factor_all 0.1467
_refine_ls_wR_factor_obs .1062
_reflns_number_observed 1680
_reflns_number_total 2425
_reflns_observed_criterion >2sigma(I)
_cod_data_source_file bs1039.cif
_cod_data_source_block I
_cod_depositor_comments
;
The following automatic conversions were performed:
'_symmetry_cell_setting' value 'Monoclinic' changed to 'monoclinic'
according to '/home/saulius/struct/CIF-dictionaries/cif_core.dic'
dictionary named 'cif_core.dic' version 2.4.1 from
2010-06-29.

'_geom_bond_publ_flag' value 'Y' changed to 'y' according to
'/home/saulius/struct/CIF-dictionaries/cif_core.dic' dictionary named
'cif_core.dic' version 2.4.1 from 2010-06-29 (23
times).

'_geom_bond_publ_flag' value 'N' changed to 'n' according to
'/home/saulius/struct/CIF-dictionaries/cif_core.dic' dictionary named
'cif_core.dic' version 2.4.1 from 2010-06-29 (3 times).

Automatic conversion script
Id: cif_fix_enum 1527 2010-12-29 10:47:43Z saulius 

The following automatic conversions were performed:

'_symmetry_cell_setting' value 'Monoclinic' changed to 'monoclinic'
according to /home/saulius/struct/CIF-dictionaries/cif_core.dic
dictionary named 'cif_core.dic' version 2.4.1 from
2010-06-29.

'_geom_bond_publ_flag' value 'Y' changed to 'y'
according to /home/saulius/struct/CIF-dictionaries/cif_core.dic
dictionary named 'cif_core.dic' version 2.4.1 from 2010-06-29 (23
times).

'_geom_bond_publ_flag' value 'N' changed to 'n' according to
/home/saulius/struct/CIF-dictionaries/cif_core.dic dictionary named
'cif_core.dic' version 2.4.1 from 2010-06-29 (3
times).

'_geom_angle_publ_flag' value 'N' changed to 'n' according
to /home/saulius/struct/CIF-dictionaries/cif_core.dic dictionary
named 'cif_core.dic' version 2.4.1 from 2010-06-29 (40
times).

'_geom_torsion_publ_flag' value 'N' changed to 'n' according
to /home/saulius/struct/CIF-dictionaries/cif_core.dic dictionary
named 'cif_core.dic' version 2.4.1 from 2010-06-29 (48 times).

Automatic conversion script
Id: cif_fix_values 1715 2011-07-08 13:25:40Z adriana 

The following automatic conversions were performed:

'_exptl_crystal_density_meas' value 'none' was changed to '?' - the
value is perceived as not measured.

Automatic conversion script
Id: cif_fix_values 3008 2015-01-20 13:52:24Z robertas 

The following automatic conversions were performed:

'_refine_ls_weighting_scheme' value 'calc w =
1/[\s^2^(Fo^2^)+(0.0545P)^2^+0.9949P] where P=(Fo^2^+2Fc^2^)/3' was
changed to 'calc'. New tag '_refine_ls_weighting_details' was
created. The value of the new tag was set to 'w =
1/[\s^2^(Fo^2^)+(0.0545P)^2^+0.9949P] where P=(Fo^2^+2Fc^2^)/3'.

Automatic conversion script
Id: cif_fix_values 3143 2015-03-26 13:38:13Z robertas 
;
_cod_original_cell_volume 1412.7(5)
_cod_original_sg_symbol_H-M 'P 21/m'
_cod_database_code 2006782

loop_
_symmetry_equiv_pos_as_xyz
'x, y, z'
'-x, y+1/2, -z'
'-x, -y, -z'
'x, -y-1/2, z'

loop_
_atom_site_aniso_label
_atom_site_aniso_U_11
_atom_site_aniso_U_22
_atom_site_aniso_U_33
_atom_site_aniso_U_12
_atom_site_aniso_U_13
_atom_site_aniso_U_23
Cr .0460(5) .0535(5) .0459(5) .000 .0089(4) .000
S1A .1022(10) .1163(12) .0989(10) -.0385(9) .0284(8) -.0532(9)
S1B .0841(11) .0808(11) .0657(11) .000 .0376(9) .000
S1C .1095(13) .0665(10) .0886(13) .000 .0634(11) .000
N1A .063(2) .071(2) .058(2) -.009(2) .004(2) -.009(2)
N1B .045(3) .071(3) .058(3) .000 .011(2) .000
N1C .070(3) .067(3) .052(3) .000 .024(2) .000
N .056(3) .064(3) .039(2) .000 .006(2) .000
C1A .057(2) .072(3) .045(2) .001(2) .013(2) .000(2)
C1B .050(3) .043(3) .052(3) .000 .007(3) .000
C1C .070(4) .034(3) .041(3) .000 .007(3) .000
C11 .077(4) .129(6) .054(4) .000 .025(3) .000
C12 .063(4) .210(10) .086(5) .000 .026(4) .000
C31 .066(3) .081(3) .061(3) .000(2) .002(2) -.014(2)
C32 .174(6) .069(3) .111(4) -.009(4) -.021(4) .002(3)
C21 .084(4) .063(4) .048(3) .000 -.003(3) .000
C22 .058(4) .087(5) .100(5) .000 -.004(4) .000
N1 .047(2) .047(2) .046(2) -.0015(13) .0104(13) -.0028(13)
C1 .067(2) .046(2) .062(2) -.006(2) .003(2) -.006(2)
C2 .087(3) .041(2) .075(3) .000(2) .003(2) .003(2)
C3 .077(3) .052(3) .067(3) .003(2) -.002(2) .012(2)
N2 .059(2) .047(2) .055(2) -.0010(15) .0001(15) .0059(15)
C4 .044(2) .044(2) .046(2) -.001(2) .012(2) -.002(2)

loop_
_atom_site_label
_atom_site_fract_x
_atom_site_fract_y
_atom_site_fract_z
_atom_site_U_iso_or_equiv
_atom_site_thermal_displace_type
_atom_site_calc_flag
_atom_site_refinement_flags
_atom_site_occupancy
_atom_site_disorder_group
_atom_site_type_symbol
Cr .37350(9) .2500 .59242(6) .0488(3) Uani d S 1 . Cr
S1A .6472(2) .53457(13) .79989(10) .1050(5) Uani d . 1 . S
S1B .7324(2) .2500 .38451(12) .0735(5) Uani d S 1 . S
S1C .0028(2) .2500 .79165(14) .0816(5) Uani d S 1 . S
N1A .4857(4) .3717(3) .6777(2) .0656(9) Uani d . 1 . N
N1B .5259(5) .2500 .5066(4) .0586(12) Uani d S 1 . N
N1C .2075(5) .2500 .6686(3) .0612(12) Uani d S 1 . N
N -.2602(5) .2500 1.0582(3) .0538(11) Uani d S 1 . N
C1A .5518(4) .4389(4) .7279(3) .0579(10) Uani d . 1 . C
C1B .6082(6) .2500 .4546(4) .0490(12) Uani d S 1 . C
C1C .1252(6) .2500 .7205(4) .0492(13) Uani d S 1 . C
C11 -.1222(7) .2500 1.0113(5) .085(2) Uani d S 1 . C
H11A -.1287(7) .3149 .9692(5) .102 Uiso d R 1 . H
C12 .0354(7) .2500 1.0839(5) .118(3) Uani d S 1 . C
H12A .1169(7) .2500 1.0485(5) .177 Uiso d SR 1 . H
H12B .0440(7) .3156 1.1253(5) .177 Uiso d R 1 . H
C31 -.2593(5) .3505(4) 1.1266(3) .0717(12) Uani d . 1 . C
H31A -.1725(5) .3441(4) 1.1832(3) .086 Uiso d R 1 . H
H31B -.3521(5) .3483(4) 1.1513(3) .086 Uiso d R 1 . H
C32 -.2529(7) .4634(4) 1.0786(4) .127(2) Uani d . 1 . C
H32A -.2534(7) .5229(4) 1.1256(4) .190 Uiso d R 1 . H
H32B -.1592(7) .4669(4) 1.0550(4) .190 Uiso d R 1 . H
H32C -.3407(7) .4712(4) 1.0228(4) .190 Uiso d R 1 . H
C21 -.4028(7) .2500 .9713(4) .068(2) Uani d S 1 . C
H21A -.3986(7) .3148 .9307(4) .082 Uiso d R 1 . H
C22 -.5574(7) .2500 1.0003(5) .085(2) Uani d S 1 . C
H22A -.6412(7) .2500 .9416(5) .128 Uiso d SR 1 . H
H22B -.5639(7) .3156 1.0396(5) .128 Uiso d R 1 . H
N1 .2407(3) .3598(2) .4902(2) .0466(7) Uani d . 1 . N
C1 .2435(4) .4717(3) .4931(3) .0604(10) Uani d . 1 . C
H1A .3098(4) .5086(3) .5493(3) .072 Uiso d R 1 . H
C2 .1535(5) .5339(3) .4176(3) .0705(12) Uani d . 1 . C
H2A .1551(5) .6141(3) .4198(3) .085 Uiso d R 1 . H
C3 .0617(5) .4778(3) .3392(3) .0683(11) Uani d . 1 . C
H3A -.0006(5) .5200(3) .2849(3) .082 Uiso d R 1 . H
N2 .0552(3) .3659(3) .3341(2) .0561(8) Uani d . 1 . N
C4 .1455(4) .3122(3) .4099(2) .0441(8) Uani d . 1 . C

loop_
_atom_type_symbol
_atom_type_description
_atom_type_scat_dispersion_real
_atom_type_scat_dispersion_imag
_atom_type_scat_source
C C 0.0033 0.0016 'International Tables Vol C Tables 4.2.6.8 and 6.1.1.4'
H H 0.0000 0.0000 'International Tables Vol C Tables 4.2.6.8 and 6.1.1.4'
N N 0.0061 0.0033 'International Tables Vol C Tables 4.2.6.8 and 6.1.1.4'
S S 0.1246 0.1234 'International Tables Vol C Tables 4.2.6.8 and 6.1.1.4'
Cr Cr 0.3209 0.6236 'International Tables Vol C Tables 4.2.6.8 and 6.1.1.4'

loop_
_geom_angle_atom_site_label_1
_geom_angle_atom_site_label_2
_geom_angle_atom_site_label_3
_geom_angle_site_symmetry_1
_geom_angle_site_symmetry_3
_geom_angle
_geom_angle_publ_flag
N1A Cr N1A . 4_565 94.4(2) n
N1A Cr N1B . . 91.79(13) n
N1A Cr N1B 4_565 . 91.79(13) n
N1A Cr N1C . . 91.27(13) n
N1A Cr N1C 4_565 . 91.27(13) n
N1B Cr N1C . . 175.5(2) n
N1A Cr N1 . 4_565 172.04(12) n
N1A Cr N1 4_565 4_565 93.54(12) n
N1B Cr N1 . 4_565 87.58(12) n
N1C Cr N1 . 4_565 88.92(13) n
N1A Cr N1 . . 93.54(12) n
N1A Cr N1 4_565 . 172.04(13) n
N1B Cr N1 . . 87.58(12) n
N1C Cr N1 . . 88.92(13) n
N1 Cr N1 4_565 . 78.5(2) n
C1A N1A Cr . . 178.2(3) n
C1B N1B Cr . . 177.4(4) n
C1C N1C Cr . . 172.9(4) n
C11 N C21 . . 106.0(4) n
C11 N C31 . . 112.0(3) n
C21 N C31 . . 111.4(3) n
C11 N C31 . 4_565 112.0(3) n
C21 N C31 . 4_565 111.4(3) n
C31 N C31 . 4_565 104.3(4) n
N1A C1A S1A . . 179.7(4) n
N1B C1B S1B . . 177.5(5) n
N1C C1C S1C . . 178.1(5) n
N C11 C12 . . 115.8(5) n
C32 C31 N . . 115.7(4) n
C22 C21 N . . 115.7(5) n
C1 N1 C4 . . 116.8(3) n
C1 N1 Cr . . 127.5(3) n
C4 N1 Cr . . 115.7(2) n
N1 C1 C2 . . 121.1(4) n
C3 C2 C1 . . 117.7(4) n
N2 C3 C2 . . 122.8(4) n
C4 N2 C3 . . 115.7(3) n
N2 C4 N1 . . 125.9(3) n
N2 C4 C4 . 4_565 119.1(2) n
N1 C4 C4 . 4_565 115.0(2) n

loop_
_geom_bond_atom_site_label_1
_geom_bond_atom_site_label_2
_geom_bond_site_symmetry_2
_geom_bond_distance
_geom_bond_publ_flag
Cr N1A . 1.982(3) y
Cr N1A 4_565 1.982(3) n
Cr N1B . 1.988(5) y
Cr N1C . 1.993(5) y
Cr N1 4_565 2.074(3) n
Cr N1 . 2.074(3) y
S1A C1A . 1.615(4) y
S1B C1B . 1.621(6) y
S1C C1C . 1.619(6) y
N1A C1A . 1.129(5) y
N1B C1B . 1.132(6) y
N1C C1C . 1.132(6) y
N C11 . 1.510(7) y
N C21 . 1.522(6) y
N C31 . 1.523(5) y
N C31 4_565 1.523(5) n
C11 C12 . 1.515(8) y
C31 C32 . 1.508(6) y
C21 C22 . 1.513(8) y
N1 C1 . 1.339(5) y
N1 C4 . 1.346(4) y
C1 C2 . 1.369(5) y
C2 C3 . 1.363(5) y
C3 N2 . 1.340(5) y
N2 C4 . 1.321(4) y
C4 C4 4_565 1.488(7) y

loop_
_geom_torsion_atom_site_label_1
_geom_torsion_atom_site_label_2
_geom_torsion_atom_site_label_3
_geom_torsion_atom_site_label_4
_geom_torsion_site_symmetry_1
_geom_torsion_site_symmetry_4
_geom_torsion
_geom_torsion_publ_flag
N1A Cr N1A C1A 4_565 . 0.(11) n
N1B Cr N1A C1A . . -92.(11) n
N1C Cr N1A C1A . . 92.(11) n
N1 Cr N1A C1A 4_565 . -18.E1(10) n
N1 Cr N1A C1A . . -18.E1(10) n
N1A Cr N1B C1B . . -132.77(10) n
N1A Cr N1B C1B 4_565 . 132.77(10) n
N1C Cr N1B C1B . . 0.00(3) n
N1 Cr N1B C1B 4_565 . 39.30(8) n
N1 Cr N1B C1B . . -39.30(8) n
N1A Cr N1C C1C . . -47.22(10) n
N1A Cr N1C C1C 4_565 . 47.22(10) n
N1B Cr N1C C1C . . 180.000(14) n
N1 Cr N1C C1C 4_565 . 140.74(8) n
N1 Cr N1C C1C . . -140.74(8) n
Cr N1A C1A S1A . . 3.E1(8) n
Cr N1B C1B S1B . . 180.000(14) n
Cr N1C C1C S1C . . 180.00(3) n
C21 N C11 C12 . . 180.000(3) n
C31 N C11 C12 . . 58.3(3) n
C31 N C11 C12 4_565 . -58.3(3) n
C11 N C31 C32 . . 56.2(5) n
C21 N C31 C32 . . -62.3(5) n
C31 N C31 C32 4_565 . 177.4(3) n
C11 N C21 C22 . . 180.000(3) n
C31 N C21 C22 . . -58.0(3) n
C31 N C21 C22 4_565 . 58.0(3) n
N1A Cr N1 C1 . . -0.8(3) n
N1A Cr N1 C1 4_565 . -178.0(8) n
N1B Cr N1 C1 . . -92.4(3) n
N1C Cr N1 C1 . . 90.4(3) n
N1 Cr N1 C1 4_565 . 179.6(3) n
N1A Cr N1 C4 . . 176.5(2) n
N1A Cr N1 C4 4_565 . -0.8(10) n
N1B Cr N1 C4 . . 84.8(2) n
N1C Cr N1 C4 . . -92.3(2) n
N1 Cr N1 C4 4_565 . -3.2(3) n
C4 N1 C1 C2 . . -0.1(6) n
Cr N1 C1 C2 . . 177.1(3) n
N1 C1 C2 C3 . . -0.3(6) n
C1 C2 C3 N2 . . 0.8(7) n
C2 C3 N2 C4 . . -0.9(6) n
C3 N2 C4 N1 . . 0.4(5) n
C3 N2 C4 C4 . 4_565 -179.8(3) n
C1 N1 C4 N2 . . 0.1(5) n
Cr N1 C4 N2 . . -177.5(3) n
C1 N1 C4 C4 . 4_565 -179.7(2) n
Cr N1 C4 C4 . 4_565 2.7(2) n
